data_2000539
loop_
_publ_author_name
'Bachman, R. E.'
'Whitmire, K. H.'
'Mandal, S.'
'Bharadwaj, P. K.'

_publ_section_title
;
 Dichlorotetrakis(pyridine)nickel(II)
;
_journal_issue 10
_journal_name_full 'Acta Crystallographica Section C'
_journal_page_first 1836
_journal_page_last 1837
_journal_paper_doi 10.1107/S0108270192001872
_journal_volume 48
_journal_year 1992
_chemical_formula_moiety 'C20 H20 N4 Ni1,Cl2'
_chemical_formula_sum 'C20 H20 Cl2 N4 Ni'
_chemical_formula_weight 446.01
_symmetry_cell_setting tetragonal
_symmetry_space_group_name_Hall '-I 4bd 2c'
_symmetry_space_group_name_H-M 'I 41/a c d'
_cell_angle_alpha 90
_cell_angle_beta 90
_cell_angle_gamma 90
_cell_formula_units_Z 8
_cell_length_a 15.783(3)
_cell_length_b 15.783(3)
_cell_length_c 16.965(8)
_cell_volume 4226(2)
_diffrn_radiation_type Mo
_diffrn_radiation_wavelength 0.71069
_exptl_absorpt_coefficient_mu 1.19
_exptl_crystal_density_diffrn 1.402
_exptl_crystal_F_000 1840
_cod_data_source_file hh0615.cif
_cod_data_source_block hh0615a
_cod_original_sg_symbol_H-M 'I 41/acd'
_cod_original_formula_sum 'C20 H20 Cl2 N4 Ni1'
_cod_database_code 2000539

loop_
_atom_site_label
_atom_site_fract_x
_atom_site_fract_y
_atom_site_fract_z
Ni(1) 1.0000 0.25 0.125
Cl(1) .39099(6) .6410 0.125
N(1) 1.0682(2) .3161(2) .0366(2)
C(1) 1.1066(3) .2758(3) -.0223(2)
C(2) 1.1502(3) .3180(4) -.0804(3)
C(3) 1.1565(3) .4036(4) -.0780(3)
C(4) 1.1179(3) .4460(3) -.0180(3)
C(5) 1.0747(3) .4009(3) .0377(2)
H(1) 1.107(2) .217(2) -.021(2)
H(2) 1.177(3) .289(3) -.112(2)
H(3) 1.180(3) .430(3) -.112(3)
H(4) 1.116(3) .508(3) -.021(2)
H(5) 1.044(2) .427(2) .081(2)

loop_
_geom_angle_atom_site_label_1
_geom_angle_atom_site_label_2
_geom_angle_atom_site_label_3
_geom_angle
Cl(1) Ni(1) Cl(1) 180.00
Cl(1) Ni(1) N(1) 90.63(9)
Cl(1) Ni(1) N(1) 89.37(9)
N(1) Ni(1) N(1) 90.0(2)
Ni(1) N(1) C(1) 121.8(3)
Ni(1) N(1) C(5) 121.3(3)
C(1) N(1) C(5) 116.9(3)
N(1) C(1) C(2) 122.3(4)
C(1) C(2) C(3) 119.9(5)
C(2) C(3) C(4) 118.6(4)
C(3) C(4) C(5) 119.0(4)
N(1) C(5) C(4) 123.2(4)

loop_
_geom_bond_atom_site_label_1
_geom_bond_atom_site_label_2
_geom_bond_distance
Ni(1) Cl(1) 2.4330(10)
Ni(1) N(1) 2.121(3)
N(1) C(1) 1.330(5)
N(1) C(5) 1.342(5)
C(1) C(2) 1.373(6)
C(2) C(3) 1.356(7)
C(3) C(4) 1.362(6)
C(4) C(5) 1.366(5)
C(1) H(1) 0.92(4)
C(2) H(2) 0.83(4)
C(3) H(3) 0.80(5)
C(4) H(4) 0.98(4)
C(5) H(5) 0.97(4)
